data_4074789
loop_
_publ_author_name
'Mungur, Shaheed A.'
'Blake, Alexander J.'
'Wilson, Claire'
'McMaster, Jonathan'
'Arnold, Polly L.'

_publ_section_title
;
 Titanium(IV) Alkoxy-N-heterocyclic Carbenes:&#x00A0; Structural
 Preferences of Alkoxide and Bromide Adducts
;
_journal_issue 8
_journal_name_full Organometallics
_journal_page_first 1861
_journal_paper_doi 10.1021/om0508839
_journal_volume 25
_journal_year 2006
_chemical_formula_sum 'C24.5 H49 Br N4 O2.5 Ti'
_chemical_formula_weight 567.49
_chemical_name_systematic
; 
 ? 
;
_space_group_IT_number 2
_symmetry_cell_setting triclinic
_symmetry_space_group_name_Hall '-P 1'
_symmetry_space_group_name_H-M 'P -1'
_atom_sites_solution_hydrogens geom
_atom_sites_solution_primary direct
_atom_sites_solution_secondary difmap
_audit_creation_method 'enCIFer editing of SHELXL97 CIF output'
_cell_angle_alpha 86.068(2)
_cell_angle_beta 78.108(2)
_cell_angle_gamma 70.852(2)
_cell_formula_units_Z 4
_cell_length_a 11.9167(12)
_cell_length_b 16.839(2)
_cell_length_c 17.300(2)
_cell_measurement_reflns_used 4003
_cell_measurement_temperature 150(2)
_cell_measurement_theta_max 22.55
_cell_measurement_theta_min 2.4
_cell_volume 3209.1(6)
_computing_cell_refinement 'Bruker SAINT version 6.36a (Bruker, 2000)'
_computing_data_collection 'Bruker SMART version 5.625 (Bruker, 2001)'
_computing_data_reduction 'Bruker SAINT; Bruker SHELXTL (Bruker, 2001)'
_computing_molecular_graphics 'Bruker SHELXTL'
_computing_publication_material 'enCIFer (Allen et al., 2004); PLATON (Spek, 2003)'
_computing_structure_refinement 'SHELXL97 (Sheldrick, 1997)'
_computing_structure_solution 'SHELXS97 (Sheldrick, 1990)'
_diffrn_ambient_temperature 150(2)
_diffrn_measured_fraction_theta_full 0.990
_diffrn_measured_fraction_theta_max 0.990
_diffrn_measurement_device_type 'Bruker SMART APEX CCD area detector'
_diffrn_measurement_method omega
_diffrn_radiation_monochromator graphite
_diffrn_radiation_source 'normal-focus sealed tube'
_diffrn_radiation_type MoK\a
_diffrn_radiation_wavelength 0.71073
_diffrn_reflns_av_R_equivalents 0.044
_diffrn_reflns_av_sigmaI/netI 0.079
_diffrn_reflns_limit_h_max 14
_diffrn_reflns_limit_h_min -14
_diffrn_reflns_limit_k_max 20
_diffrn_reflns_limit_k_min -20
_diffrn_reflns_limit_l_max 20
_diffrn_reflns_limit_l_min -19
_diffrn_reflns_number 22778
_diffrn_reflns_theta_full 25.04
_diffrn_reflns_theta_max 25.04
_diffrn_reflns_theta_min 2.39
_diffrn_standards_decay_% 0
_diffrn_standards_number 0
_exptl_absorpt_coefficient_mu 1.537
_exptl_absorpt_correction_T_max 1.000
_exptl_absorpt_correction_T_min 0.722
_exptl_absorpt_correction_type multi-scan
_exptl_absorpt_process_details '(SADABS v2.03; Bruker, 2001)'
_exptl_crystal_colour colourless
_exptl_crystal_density_diffrn 1.175
_exptl_crystal_density_meas 0
_exptl_crystal_density_method 'not measured'
_exptl_crystal_description tablet
_exptl_crystal_F_000 1204
_exptl_crystal_size_max 0.35
_exptl_crystal_size_mid 0.31
_exptl_crystal_size_min 0.13
_refine_diff_density_max 0.94
_refine_diff_density_min -0.55
_refine_diff_density_rms 0.10
_refine_ls_extinction_method none
_refine_ls_goodness_of_fit_ref 1.02
_refine_ls_hydrogen_treatment constr
_refine_ls_matrix_type full
_refine_ls_number_parameters 561
_refine_ls_number_reflns 11241
_refine_ls_number_restraints 36
_refine_ls_restrained_S_all 1.02
_refine_ls_R_factor_all 0.106
_refine_ls_R_factor_gt 0.0641
_refine_ls_shift/su_max 0.001
_refine_ls_shift/su_mean 0.000
_refine_ls_structure_factor_coef Fsqd
_refine_ls_weighting_details 'calc w=1/[\s^2^(Fo^2^)+(0.091P)^2^+6.321P] where P=(Fo^2^+2Fc^2^)/3'
_refine_ls_weighting_scheme calc
_refine_ls_wR_factor_gt 0.166
_refine_ls_wR_factor_ref 0.191
_reflns_number_gt 7386
_reflns_number_total 11241
_reflns_threshold_expression >2sigma(I)
_cod_data_source_file om0508839si20051014_065800.cif
_cod_data_source_block tiiprn_compounds_3_5
_cod_depositor_comments
;
The following automatic conversions were performed:

'_symmetry_cell_setting' value 'Triclinic' changed to 'triclinic'
according to /home/saulius/struct/CIF-dictionaries/cif_core.dic
dictionary named 'cif_core.dic' version 2.4.1 from 2010-06-29.

Automatic conversion script
Id: cif_fix_values 1715 2011-07-08 13:25:40Z adriana 
;
_cod_original_cell_volume 3209.1(10)
_cod_original_formula_sum 'C24.50 H49 Br N4 O2.50 Ti'
_cod_database_code 4074789

loop_
_symmetry_equiv_pos_as_xyz
'x, y, z'
'-x, -y, -z'

loop_
_atom_site_aniso_label
_atom_site_aniso_U_11
_atom_site_aniso_U_22
_atom_site_aniso_U_33
_atom_site_aniso_U_23
_atom_site_aniso_U_13
_atom_site_aniso_U_12
Ti1 0.0425(6) 0.0301(6) 0.0381(6) 0.0067(4) -0.0131(5) -0.0167(5)
O1 0.054(3) 0.037(2) 0.040(2) 0.0070(18) -0.020(2) -0.012(2)
O2 0.071(3) 0.047(3) 0.050(3) 0.020(2) -0.023(2) -0.038(2)
N1 0.036(3) 0.026(2) 0.041(3) 0.003(2) -0.010(2) -0.012(2)
N2 0.040(3) 0.029(3) 0.043(3) 0.003(2) -0.008(2) -0.016(2)
N3 0.038(3) 0.036(3) 0.042(3) 0.005(2) -0.007(2) -0.014(2)
N4 0.039(3) 0.031(3) 0.051(3) 0.004(2) -0.018(2) -0.013(2)
N5 0.041(3) 0.034(3) 0.041(3) 0.010(2) -0.017(2) -0.018(2)
C1 0.034(3) 0.029(3) 0.042(3) 0.000(3) -0.015(3) -0.011(2)
C2 0.044(4) 0.040(4) 0.048(4) 0.000(3) -0.003(3) -0.018(3)
C3 0.043(4) 0.034(3) 0.048(4) 0.004(3) -0.003(3) -0.020(3)
C4 0.045(3) 0.028(3) 0.043(4) -0.003(3) -0.014(3) -0.011(3)
C5 0.042(4) 0.038(3) 0.055(4) -0.003(3) -0.012(3) -0.008(3)
C6 0.058(4) 0.042(4) 0.050(4) -0.002(3) -0.015(3) -0.023(3)
C7 0.053(4) 0.028(3) 0.051(4) 0.003(3) -0.009(3) -0.013(3)
C8 0.046(4) 0.022(3) 0.056(4) -0.006(3) -0.008(3) -0.011(3)
C9 0.048(4) 0.030(3) 0.043(4) -0.002(3) -0.002(3) -0.014(3)
C10 0.046(4) 0.042(4) 0.055(4) 0.007(3) -0.004(3) -0.011(3)
C11 0.069(5) 0.064(5) 0.064(5) 0.010(4) 0.010(4) -0.011(4)
C12 0.048(4) 0.041(4) 0.066(5) 0.006(3) 0.001(3) 0.000(3)
C13 0.045(4) 0.063(5) 0.094(6) 0.007(4) 0.000(4) -0.018(4)
C14 0.044(3) 0.035(3) 0.047(4) 0.009(3) -0.018(3) -0.019(3)
C15 0.041(3) 0.033(3) 0.046(4) 0.009(3) -0.017(3) -0.015(3)
C16 0.045(4) 0.037(3) 0.053(4) 0.014(3) -0.024(3) -0.020(3)
C17 0.062(4) 0.039(4) 0.064(5) 0.000(3) -0.031(4) -0.020(3)
C18 0.078(6) 0.062(5) 0.140(8) 0.012(5) -0.075(6) -0.031(4)
C19 0.121(7) 0.056(5) 0.094(6) 0.022(4) -0.069(6) -0.054(5)
C20 0.136(8) 0.079(6) 0.059(5) -0.014(5) -0.029(6) -0.040(6)
C21 0.143(9) 0.076(6) 0.078(6) 0.033(5) -0.053(6) -0.075(6)
C22 0.086(6) 0.047(5) 0.131(8) 0.018(5) -0.037(6) -0.035(4)
Br1A 0.0464(4) 0.0417(4) 0.0506(4) -0.0012(3) -0.0148(3) -0.0158(3)
Ti2 0.0353(6) 0.0360(6) 0.0528(7) -0.0032(5) -0.0150(5) -0.0135(5)
O1A 0.065(3) 0.048(3) 0.057(3) 0.009(2) -0.021(2) -0.024(2)
O2A 0.037(2) 0.047(3) 0.047(3) -0.004(2) -0.009(2) -0.008(2)
N1A 0.030(3) 0.030(3) 0.050(3) -0.001(2) -0.012(2) -0.011(2)
N2A 0.029(3) 0.037(3) 0.063(3) -0.003(2) -0.014(2) -0.014(2)
N3A 0.045(3) 0.033(3) 0.059(3) -0.001(2) -0.024(3) -0.014(2)
C1A 0.030(3) 0.032(3) 0.056(4) -0.003(3) -0.015(3) -0.012(3)
C2A 0.028(3) 0.030(3) 0.055(4) -0.002(3) -0.012(3) -0.005(2)
C4A 0.033(3) 0.031(3) 0.051(4) 0.004(3) -0.016(3) -0.016(3)
C5A 0.038(4) 0.052(4) 0.062(4) -0.011(3) -0.002(3) -0.026(3)
C6A 0.046(4) 0.035(3) 0.069(5) 0.005(3) -0.017(3) -0.018(3)
C7A 0.032(3) 0.043(4) 0.059(4) 0.002(3) -0.014(3) -0.018(3)
C8A 0.031(3) 0.050(4) 0.083(5) -0.007(4) -0.015(3) -0.020(3)
C9A 0.040(4) 0.048(4) 0.075(5) -0.005(3) -0.027(3) -0.020(3)
C10A 0.052(4) 0.038(3) 0.055(4) -0.007(3) -0.019(3) -0.017(3)
C12A 0.067(5) 0.041(4) 0.073(5) -0.009(3) -0.023(4) -0.018(3)
Br1 0.0319(3) 0.0342(3) 0.0514(4) 0.0062(3) -0.0130(3) -0.0137(2)

loop_
_atom_site_label
_atom_site_type_symbol
_atom_site_thermal_displace_type
_atom_site_fract_x
_atom_site_fract_y
_atom_site_fract_z
_atom_site_occupancy
_atom_site_U_iso_or_equiv
_atom_site_calc_flag
_atom_site_refinement_flags
Ti1 Ti Uani 0.54066(10) 0.21683(6) 0.77360(6) 1.000 0.0352(3) . .
O1 O Uani 0.6347(4) 0.1726(2) 0.8445(2) 1.000 0.0430(14) . .
O2 O Uani 0.4498(4) 0.1453(3) 0.7892(3) 1.000 0.0505(17) . .
N1 N Uani 0.7732(4) 0.2055(3) 0.6260(3) 1.000 0.0336(16) . .
N2 N Uani 0.6897(4) 0.3268(3) 0.6805(3) 1.000 0.0363(17) . .
N3 N Uani 0.4635(4) 0.3292(3) 0.8054(3) 1.000 0.0385(17) . .
N4 N Uani 0.3916(4) 0.2130(3) 0.5629(3) 1.000 0.0387(17) . .
N5 N Uani 0.4731(4) 0.2356(3) 0.6584(3) 1.000 0.0363(17) . .
C1 C Uani 0.6891(5) 0.2455(3) 0.6881(3) 1.000 0.0336(17) . .
C2 C Uani 0.8223(6) 0.2611(4) 0.5793(4) 1.000 0.044(2) . .
C3 C Uani 0.7702(5) 0.3366(4) 0.6135(4) 1.000 0.041(2) . .
C4 C Uani 0.8098(5) 0.1145(3) 0.6053(4) 1.000 0.0379(19) . .
C5 C Uani 0.9473(5) 0.0775(4) 0.5948(4) 1.000 0.046(2) . .
C6 C Uani 0.7677(6) 0.1078(4) 0.5292(4) 1.000 0.048(2) . .
C7 C Uani 0.7527(6) 0.0678(4) 0.6726(4) 1.000 0.044(2) . .
C8 C Uani 0.6116(6) 0.3973(3) 0.7323(4) 1.000 0.041(2) . .
C9 C Uani 0.5560(6) 0.3684(4) 0.8109(4) 1.000 0.041(2) . .
C10 C Uani 0.3354(6) 0.3827(4) 0.8320(4) 1.000 0.050(2) . .
C11 C Uani 0.3120(7) 0.3958(5) 0.9215(5) 1.000 0.072(3) . .
C12 C Uani 0.3100(6) 0.4676(4) 0.7886(4) 1.000 0.057(3) . .
C13 C Uani 0.2527(6) 0.3369(5) 0.8133(5) 1.000 0.070(3) . .
C14 C Uani 0.4233(5) 0.1863(4) 0.6322(4) 1.000 0.0395(19) . .
C15 C Uani 0.4220(5) 0.2846(4) 0.5433(4) 1.000 0.0384(19) . .
C16 C Uani 0.4725(5) 0.2974(4) 0.6031(4) 1.000 0.042(2) . .
C17 C Uani 0.3316(6) 0.1754(4) 0.5147(4) 1.000 0.051(3) . .
C18 C Uani 0.2070(7) 0.2393(5) 0.5117(6) 1.000 0.084(4) . .
C19 C Uani 0.3218(8) 0.0933(5) 0.5506(5) 1.000 0.078(3) . .
C20 C Uani 0.4086(10) 0.1590(6) 0.4317(5) 1.000 0.088(4) . .
C21 C Uani 0.4565(10) 0.0706(5) 0.8342(5) 1.000 0.086(4) . .
C22 C Uani 0.4445(8) 0.0061(5) 0.7880(6) 1.000 0.083(4) . .
C23 C Uiso 0.3326(15) 0.0981(14) 0.8881(13) 0.600 0.140(8) . .
C24 C Uiso 0.6910(13) 0.1716(10) 0.9113(9) 0.500 0.044(3) . .
C24' C Uiso 0.716(2) 0.1360(16) 0.8934(13) 0.500 0.087(6) . .
C25 C Uiso 0.7489(14) 0.0745(9) 0.9316(9) 0.500 0.062(4) . .
C25' C Uiso 0.808(2) 0.1541(15) 0.8845(14) 0.500 0.116(7) . .
C26 C Uiso 0.624(2) 0.2149(14) 0.9779(13) 0.500 0.107(7) . .
C26' C Uiso 0.626(2) 0.1313(18) 0.9742(16) 0.500 0.144(10) . .
C23' C Uiso 0.4102(18) 0.0855(12) 0.9207(7) 0.400 0.061(5) . .
Br1A Br Uani 1.01443(6) 0.17855(4) 0.38050(4) 1.000 0.0450(2) . .
Ti2 Ti Uani 0.94693(10) 0.25711(7) 0.24819(7) 1.000 0.0397(4) . .
O1A O Uani 0.9121(4) 0.3399(3) 0.1748(3) 1.000 0.0543(17) . .
O2A O Uani 1.0985(4) 0.2015(3) 0.2005(2) 1.000 0.0447(16) . .
N1A N Uani 0.8249(4) 0.4144(3) 0.3786(3) 1.000 0.0356(17) . .
N2A N Uani 0.7014(4) 0.3534(3) 0.3600(3) 1.000 0.0412(17) . .
N3A N Uani 0.8341(5) 0.2025(3) 0.2415(3) 1.000 0.0432(17) . .
C1A C Uani 0.8187(5) 0.3521(3) 0.3370(4) 1.000 0.0377(19) . .
C2A C Uani 0.7141(5) 0.4538(4) 0.4272(4) 1.000 0.0381(19) . .
C3A C Uiso 0.6368(6) 0.4156(4) 0.4148(4) 1.000 0.0415(14) . .
C4A C Uani 0.9360(5) 0.4376(3) 0.3783(4) 1.000 0.0359(19) . .
C5A C Uani 1.0378(5) 0.3921(4) 0.3121(4) 1.000 0.048(2) . .
C6A C Uani 0.9063(6) 0.5327(4) 0.3679(4) 1.000 0.048(2) . .
C7A C Uani 0.9725(5) 0.4117(4) 0.4584(4) 1.000 0.043(2) . .
C8A C Uani 0.6500(6) 0.2942(4) 0.3336(4) 1.000 0.052(2) . .
C9A C Uani 0.7090(6) 0.2635(4) 0.2505(4) 1.000 0.050(3) . .
C10A C Uani 0.8444(6) 0.1132(4) 0.2286(4) 1.000 0.046(2) . .
C11A C Uiso 0.7735(6) 0.0805(5) 0.3003(4) 1.000 0.0579(18) . .
C12A C Uani 0.9788(6) 0.0606(4) 0.2183(5) 1.000 0.058(3) . .
C13A C Uiso 0.7991(7) 0.1060(5) 0.1532(4) 1.000 0.0610(19) . .
C14A C Uiso 1.2238(6) 0.1580(4) 0.1937(4) 1.000 0.0468(16) . .
C15A C Uiso 1.2769(8) 0.1386(6) 0.1091(5) 1.000 0.081(2) . .
C16A C Uiso 1.2835(8) 0.2102(6) 0.2280(5) 1.000 0.081(2) . .
C17A C Uiso 0.9511(11) 0.3345(8) 0.0940(7) 1.000 0.114(4) . .
C18A C Uiso 1.0132(12) 0.3924(8) 0.0649(8) 1.000 0.139(5) . .
C19A C Uiso 0.8433(14) 0.3390(12) 0.0592(11) 0.500 0.084(5) . .
C19B C Uiso 0.975(2) 0.2666(12) 0.0358(11) 0.500 0.106(7) . .
O2S O Uiso 0.0642(16) 0.1398(11) 0.8295(10) 0.300 0.074(5) . .
C5S C Uiso -0.009(3) 0.2587(17) 0.7489(19) 0.300 0.089(9) . .
C6S C Uiso 0.093(2) 0.1809(16) 0.7616(14) 0.300 0.089(9) . .
C7S C Uiso 0.050(3) 0.1748(14) 0.9011(11) 0.300 0.075(8) . .
C8S C Uiso 0.050(2) 0.1101(14) 0.9659(13) 0.300 0.058(6) . .
O1S' O Uiso 0.2828(12) 0.5125(9) 0.1436(9) 0.300 0.057(4) . .
C1S' C Uiso 0.4756(11) 0.3854(8) 0.1172(8) 0.300 0.100(4) . .
C2S' C Uiso 0.3413(17) 0.4284(10) 0.1483(16) 0.300 0.070(8) . .
C3S' C Uiso 0.1619(14) 0.5490(14) 0.1712(18) 0.300 0.068(8) . .
C4S' C Uiso 0.114(2) 0.6437(13) 0.1806(16) 0.300 0.068(7) . .
Br1 Br Uani 0.31416(5) 0.42783(4) 0.38487(4) 1.000 0.0380(2) . .
O1S O Uiso 0.3868(9) 0.4562(7) 0.1020(7) 0.400 0.060(3) . .
C1S C Uiso 0.5888(16) 0.3816(13) 0.0559(11) 0.400 0.074(6) . .
C2S C Uiso 0.4756(11) 0.3854(8) 0.1172(8) 0.400 0.100(4) . .
C3S C Uiso 0.2817(11) 0.4517(9) 0.1484(9) 0.400 0.046(4) . .
C4S C Uiso 0.1875(18) 0.5353(12) 0.1359(14) 0.400 0.067(6) . .
H2A H Uiso 0.88180 0.24790 0.53210 1.000 0.0520 calc R
H5A H Uiso 0.98520 0.10650 0.55150 1.000 0.0690 calc R
H5B H Uiso 0.97220 0.08470 0.64370 1.000 0.0690 calc R
H3A H Uiso 0.78550 0.38730 0.59520 1.000 0.0490 calc R
H6A H Uiso 0.67930 0.13190 0.53750 1.000 0.0710 calc R
H6B H Uiso 0.80450 0.13870 0.48700 1.000 0.0710 calc R
H6C H Uiso 0.79240 0.04860 0.51420 1.000 0.0710 calc R
H7A H Uiso 0.66430 0.09080 0.67990 1.000 0.0670 calc R
H7B H Uiso 0.77910 0.00790 0.65960 1.000 0.0670 calc R
H7C H Uiso 0.77810 0.07480 0.72140 1.000 0.0670 calc R
H5C H Uiso 0.97270 0.01740 0.58240 1.000 0.0690 calc R
H8B H Uiso 0.54610 0.43250 0.70570 1.000 0.0490 calc R
H9A H Uiso 0.51840 0.41720 0.84700 1.000 0.0490 calc R
H9B H Uiso 0.62100 0.32730 0.83420 1.000 0.0490 calc R
H11A H Uiso 0.32810 0.34110 0.94820 1.000 0.1080 calc R
H11B H Uiso 0.36550 0.42470 0.93350 1.000 0.1080 calc R
H11C H Uiso 0.22740 0.42990 0.93980 1.000 0.1080 calc R
H12A H Uiso 0.32440 0.45820 0.73160 1.000 0.0860 calc R
H12B H Uiso 0.22550 0.50200 0.80700 1.000 0.0860 calc R
H12C H Uiso 0.36380 0.49690 0.79960 1.000 0.0860 calc R
H13A H Uiso 0.26740 0.32880 0.75610 1.000 0.1040 calc R
H13B H Uiso 0.26980 0.28210 0.83980 1.000 0.1040 calc R
H13C H Uiso 0.16800 0.37050 0.83190 1.000 0.1040 calc R
H14A H Uiso 0.41130 0.13780 0.65920 1.000 0.0470 calc R
H15A H Uiso 0.41030 0.31830 0.49750 1.000 0.0460 calc R
H8A H Uiso 0.65990 0.43250 0.74130 1.000 0.0490 calc R
H18A H Uiso 0.15780 0.24880 0.56520 1.000 0.1250 calc R
H18B H Uiso 0.21670 0.29250 0.48990 1.000 0.1250 calc R
H18C H Uiso 0.16680 0.21760 0.47810 1.000 0.1250 calc R
H19A H Uiso 0.27110 0.10350 0.60360 1.000 0.1160 calc R
H19B H Uiso 0.28520 0.06800 0.51750 1.000 0.1160 calc R
H19C H Uiso 0.40270 0.05500 0.55420 1.000 0.1160 calc R
H20A H Uiso 0.48800 0.11780 0.43430 1.000 0.1320 calc R
H20B H Uiso 0.36810 0.13700 0.39860 1.000 0.1320 calc R
H20C H Uiso 0.41920 0.21160 0.40900 1.000 0.1320 calc R
H21A H Uiso 0.52600 0.05110 0.86240 0.600 0.1030 . R
H22A H Uiso 0.52090 -0.01890 0.75100 1.000 0.1240 calc R
H22B H Uiso 0.42520 -0.03760 0.82340 1.000 0.1240 calc R
H22C H Uiso 0.37940 0.03110 0.75850 1.000 0.1240 calc R
H23A H Uiso 0.26960 0.11260 0.85610 0.600 0.2100 calc R
H23B H Uiso 0.32390 0.05210 0.92420 0.600 0.2100 calc R
H23C H Uiso 0.32430 0.14730 0.91860 0.600 0.2100 calc R
H24A H Uiso 0.75980 0.19420 0.89230 0.500 0.0530 calc R
H24B H Uiso 0.74750 0.07620 0.87560 0.500 0.1040 calc R
H25A H Uiso 0.80340 0.04510 0.88430 0.500 0.0920 calc R
H25B H Uiso 0.79460 0.06930 0.97370 0.500 0.0920 calc R
H25C H Uiso 0.68420 0.04960 0.94910 0.500 0.0920 calc R
H25D H Uiso 0.84650 0.14910 0.82850 0.500 0.1740 calc R
H25E H Uiso 0.78830 0.21200 0.90210 0.500 0.1740 calc R
H25F H Uiso 0.86300 0.11570 0.91570 0.500 0.1740 calc R
H26A H Uiso 0.59030 0.27450 0.96490 0.500 0.1610 calc R
H26B H Uiso 0.55780 0.19250 0.99990 0.500 0.1610 calc R
H26C H Uiso 0.67550 0.20880 1.01680 0.500 0.1610 calc R
H26D H Uiso 0.56200 0.11140 0.96390 0.500 0.2160 calc R
H26E H Uiso 0.67110 0.09230 1.01030 0.500 0.2160 calc R
H26F H Uiso 0.59000 0.18730 0.99820 0.500 0.2160 calc R
H16A H Uiso 0.50280 0.34260 0.60580 1.000 0.0500 calc R
H21B H Uiso 0.54370 0.04900 0.83340 0.400 0.1030 . R
H23D H Uiso 0.47850 0.06950 0.94820 0.400 0.0920 calc R
H23E H Uiso 0.36420 0.14520 0.93000 0.400 0.0920 calc R
H23F H Uiso 0.35730 0.05160 0.94070 0.400 0.0920 calc R
H2AA H Uiso 0.69660 0.49910 0.46230 1.000 0.0460 calc R
H3AA H Uiso 0.55370 0.42890 0.43910 1.000 0.0500 calc R
H5AA H Uiso 1.05650 0.33130 0.31960 1.000 0.0730 calc R
H5AB H Uiso 1.01270 0.40810 0.26120 1.000 0.0730 calc R
H5AC H Uiso 1.11000 0.40770 0.31280 1.000 0.0730 calc R
H6AA H Uiso 0.88360 0.54910 0.31640 1.000 0.0720 calc R
H6AB H Uiso 0.83870 0.56130 0.40990 1.000 0.0720 calc R
H6AC H Uiso 0.97740 0.54850 0.37080 1.000 0.0720 calc R
H7AA H Uiso 0.99180 0.35070 0.46490 1.000 0.0640 calc R
H7AB H Uiso 1.04370 0.42760 0.46080 1.000 0.0640 calc R
H11D H Uiso 0.68740 0.11370 0.30720 1.000 0.0870 calc R
H11E H Uiso 0.78350 0.02140 0.29190 1.000 0.0870 calc R
H11F H Uiso 0.80390 0.08540 0.34760 1.000 0.0870 calc R
H7AC H Uiso 0.90540 0.44020 0.50060 1.000 0.0640 calc R
H12D H Uiso 1.02500 0.08080 0.17220 1.000 0.0870 calc R
H12E H Uiso 1.00910 0.06590 0.26560 1.000 0.0870 calc R
H12F H Uiso 0.98820 0.00150 0.21060 1.000 0.0870 calc R
H8AA H Uiso 0.66010 0.24550 0.36990 1.000 0.0620 calc R
H13D H Uiso 0.71340 0.13980 0.15910 1.000 0.0910 calc R
H13E H Uiso 0.84640 0.12670 0.10790 1.000 0.0910 calc R
H13F H Uiso 0.80860 0.04710 0.14450 1.000 0.0910 calc R
H8AB H Uiso 0.56210 0.32220 0.33620 1.000 0.0620 calc R
H14B H Uiso 1.23450 0.10410 0.22390 1.000 0.0560 calc R
H9AA H Uiso 0.71160 0.31270 0.21630 1.000 0.0600 calc R
H15B H Uiso 1.23690 0.10390 0.08940 1.000 0.1210 calc R
H15C H Uiso 1.26510 0.19100 0.07880 1.000 0.1210 calc R
H15D H Uiso 1.36370 0.10790 0.10310 1.000 0.1210 calc R
H9AB H Uiso 0.65750 0.23660 0.23120 1.000 0.0600 calc R
H16B H Uiso 1.24660 0.22120 0.28400 1.000 0.1210 calc R
H16C H Uiso 1.37020 0.17970 0.22280 1.000 0.1210 calc R
H16D H Uiso 1.27230 0.26370 0.19940 1.000 0.1210 calc R
H18D H Uiso 1.08060 0.38390 0.09230 1.000 0.2080 calc R
H18E H Uiso 1.04470 0.38360 0.00810 1.000 0.2080 calc R
H18F H Uiso 0.95730 0.44990 0.07430 1.000 0.2080 calc R
H19D H Uiso 0.77420 0.38730 0.08150 0.500 0.1260 calc R
H19E H Uiso 0.86290 0.34540 0.00170 0.500 0.1260 calc R
H19F H Uiso 0.82260 0.28730 0.07170 0.500 0.1260 calc R
H19G H Uiso 1.05890 0.22980 0.03040 0.500 0.1590 calc R
H19H H Uiso 0.92020 0.23360 0.05440 0.500 0.1590 calc R
H19I H Uiso 0.96060 0.29180 -0.01560 0.500 0.1590 calc R
H5SA H Uiso 0.01630 0.28700 0.70030 0.300 0.1330 calc R
H5SB H Uiso -0.07960 0.24280 0.74440 0.300 0.1330 calc R
H6SA H Uiso 0.16540 0.19690 0.76360 0.300 0.1070 calc R
H6SB H Uiso 0.11420 0.14240 0.71620 0.300 0.1070 calc R
H7SA H Uiso 0.11620 0.19800 0.90070 0.300 0.0900 calc R
H7SB H Uiso -0.02780 0.22160 0.91130 0.300 0.0900 calc R
H8SA H Uiso 0.03850 0.13640 1.01700 0.300 0.0880 calc R
H8SB H Uiso -0.01590 0.08720 0.96630 0.300 0.0880 calc R
H8SC H Uiso 0.12770 0.06450 0.95650 0.300 0.0880 calc R
H5SC H Uiso 0.03060 0.70320 0.20610 0.300 0.1330 calc R

loop_
_atom_type_symbol
_atom_type_description
_atom_type_scat_dispersion_real
_atom_type_scat_dispersion_imag
_atom_type_scat_source
C C 0.0033 0.0016 'International Tables Vol C Tables 4.2.6.8 and 6.1.1.4'
H H 0.0000 0.0000 'International Tables Vol C Tables 4.2.6.8 and 6.1.1.4'
N N 0.0061 0.0033 'International Tables Vol C Tables 4.2.6.8 and 6.1.1.4'
O O 0.0106 0.0060 'International Tables Vol C Tables 4.2.6.8 and 6.1.1.4'
Ti Ti 0.2776 0.4457 'International Tables Vol C Tables 4.2.6.8 and 6.1.1.4'
Br Br -0.2901 2.4595 'International Tables Vol C Tables 4.2.6.8 and 6.1.1.4'

loop_
_geom_angle_atom_site_label_1
_geom_angle_atom_site_label_2
_geom_angle_atom_site_label_3
_geom_angle
_geom_angle_publ_flag
O1 Ti1 O2 98.6(2) yes
O1 Ti1 N3 104.10(19) yes
O1 Ti1 N5 159.71(18) yes
O1 Ti1 C1 93.2(2) yes
O2 Ti1 N3 118.1(2) yes
O2 Ti1 N5 79.9(2) yes
O2 Ti1 C1 141.7(2) yes
N3 Ti1 N5 94.2(2) yes
N3 Ti1 C1 93.7(2) yes
N5 Ti1 C1 76.8(2) yes
O2A Ti2 N3A 113.7(2) yes
O2A Ti2 C1A 149.8(2) yes
N3A Ti2 C1A 94.6(2) yes
Br1A Ti2 O2A 85.07(13) yes
Br1A Ti2 N3A 96.50(16) yes
Br1A Ti2 C1A 81.42(16) yes
O1A Ti2 O2A 98.0(2) yes
O1A Ti2 N3A 100.7(2) yes
O1A Ti2 C1A 86.2(2) yes
Br1A Ti2 O1A 159.54(17) yes
Ti1 O1 C24' 174.7(10) yes
Ti1 O1 C24 157.1(7) yes
Ti1 O2 C21 133.4(6) yes
Ti2 O1A C17A 128.2(6) yes
Ti2 O2A C14A 157.5(4) yes
C6S O2S C7S 120(2) yes
C2S' O1S' C3S' 123.5(18) yes
C2 N1 C4 122.1(5) yes
C1 N1 C4 126.9(5) yes
C1 N1 C2 111.0(5) yes
C3 N2 C8 122.7(5) yes
C1 N2 C8 126.2(5) yes
C1 N2 C3 111.0(5) yes
C9 N3 C10 115.5(5) yes
Ti1 N3 C9 109.3(4) yes
Ti1 N3 C10 135.0(4) yes
C14 N4 C15 107.3(5) yes
C15 N4 C17 124.7(5) yes
C14 N4 C17 128.0(5) yes
Ti1 N5 C14 124.8(4) yes
Ti1 N5 C16 129.5(4) yes
C14 N5 C16 105.7(5) yes
C1A N1A C2A 111.2(5) yes
C2A N1A C4A 122.6(5) yes
C1A N1A C4A 126.1(5) yes
C1A N2A C3A 111.4(5) yes
C3A N2A C8A 123.3(6) yes
C1A N2A C8A 125.3(5) yes
Ti2 N3A C9A 111.1(4) yes
Ti2 N3A C10A 133.8(5) yes
C9A N3A C10A 115.1(6) yes
Ti1 C1 N2 118.9(4) yes
N1 C1 N2 104.1(5) yes
Ti1 C1 N1 135.5(4) yes
N1 C2 C3 107.1(6) yes
N2 C3 C2 106.8(6) yes
C5 C4 C6 111.1(5) no
C5 C4 C7 108.5(5) no
N1 C4 C7 109.8(5) yes
N1 C4 C6 108.4(5) yes
N1 C4 C5 108.4(5) yes
C6 C4 C7 110.6(5) no
N2 C8 C9 112.5(4) yes
N3 C9 C8 113.4(6) yes
C11 C10 C12 110.6(6) no
C12 C10 C13 109.1(6) no
C11 C10 C13 109.4(6) no
N3 C10 C11 108.7(6) yes
N3 C10 C12 110.6(6) yes
N3 C10 C13 108.4(5) yes
N4 C14 N5 111.6(6) yes
N4 C15 C16 105.8(6) yes
N5 C16 C15 109.7(6) yes
C19 C17 C20 109.0(6) no
C18 C17 C19 111.7(7) no
N4 C17 C20 108.5(7) yes
N4 C17 C18 107.4(6) yes
C18 C17 C20 110.1(7) no
N4 C17 C19 110.1(6) yes
O2 C21 C23' 113.9(9) yes
C22 C21 C23 100.8(11) no
O2 C21 C23 99.9(10) yes
O2 C21 C22 111.0(7) yes
C22 C21 C23' 126.3(11) no
O1 C24 C25 105.4(11) yes
O1 C24 C26 119.6(16) yes
O1 C24 C26' 104.1(15) yes
O1 C24 C25' 107.7(15) yes
C25 C24 C26 110.2(15) no
C25' C24 C26' 129.9(19) no
O1 C24' C25' 119(2) yes
O1 C24' C26' 100.8(18) yes
C25' C24' C26' 128(2) no
C25 C26' C26 112(2) no
Ti2 C1A N2A 119.7(4) yes
N1A C1A N2A 104.1(5) yes
Ti2 C1A N1A 136.2(5) yes
N1A C2A C3A 106.8(6) yes
N2A C3A C2A 106.5(6) yes
N1A C4A C5A 110.4(5) yes
N1A C4A C6A 109.2(5) yes
C5A C4A C6A 110.2(5) no
C5A C4A C7A 110.2(5) no
C6A C4A C7A 109.5(5) no
N1A C4A C7A 107.3(5) yes
N2A C8A C9A 112.4(6) yes
N3A C9A C8A 115.2(6) yes
N3A C10A C11A 110.3(5) yes
C11A C10A C12A 108.9(6) no
C11A C10A C13A 110.9(6) no
N3A C10A C13A 110.3(5) yes
C12A C10A C13A 108.8(6) no
N3A C10A C12A 107.7(6) yes
C15A C14A C16A 112.0(7) no
O2A C14A C15A 108.2(6) yes
O2A C14A C16A 110.1(6) yes
O1A C17A C19B 132.8(12) yes
O1A C17A C18A 112.1(10) yes
O1A C17A C19A 106.7(11) yes
C19A C17A C19B 66.0(13) no
C18A C17A C19A 117.0(12) no
C18A C17A C19B 112.1(13) no
O2S C6S C5S 112(2) yes
O2S C7S C8S 110.5(19) yes
O1S' C2S' C1S' 124.9(17) yes
O1S' C3S' C4S' 117.9(19) yes

loop_
_geom_bond_atom_site_label_1
_geom_bond_atom_site_label_2
_geom_bond_distance
_geom_bond_publ_flag
Ti2 Br1A 2.6985(14) yes
Ti1 O1 1.791(4) yes
Ti1 N3 1.877(5) yes
Ti1 N5 2.265(5) yes
Ti1 O2 1.840(5) yes
Ti1 C1 2.221(6) yes
Ti2 O2A 1.790(5) yes
Ti2 N3A 1.886(6) yes
Ti2 C1A 2.241(6) yes
Ti2 O1A 1.823(5) yes
O1 C24 1.448(16) yes
O1 C24' 1.38(2) yes
O2 C21 1.421(10) yes
O1A C17A 1.379(13) yes
O2A C14A 1.415(9) yes
O2S C7S 1.36(3) yes
O2S C6S 1.36(3) yes
O1S' C2S' 1.36(2) yes
O1S' C3S' 1.36(3) yes
N1 C4 1.496(7) yes
N1 C2 1.390(8) yes
N1 C1 1.351(7) yes
N2 C8 1.468(8) yes
N2 C1 1.369(7) yes
N2 C3 1.382(8) yes
N3 C10 1.490(9) yes
N3 C9 1.480(9) yes
N4 C17 1.491(9) yes
N4 C15 1.371(8) yes
N4 C14 1.336(8) yes
N5 C16 1.364(8) yes
N5 C14 1.316(8) yes
N1A C4A 1.497(8) yes
N1A C1A 1.342(8) yes
N1A C2A 1.391(8) yes
N2A C8A 1.468(9) yes
N2A C1A 1.366(8) yes
N2A C3A 1.377(8) yes
N3A C9A 1.491(9) yes
N3A C10A 1.497(8) yes
C2 C3 1.336(9) no
C4 C7 1.528(9) no
C4 C5 1.526(9) no
C4 C6 1.526(10) no
C8 C9 1.508(10) no
C10 C13 1.528(11) no
C10 C12 1.537(9) no
C10 C11 1.534(11) no
C15 C16 1.361(9) no
C17 C20 1.525(11) no
C17 C19 1.506(11) no
C17 C18 1.530(11) no
C21 C23 1.52(2) no
C21 C22 1.452(13) no
C21 C23' 1.492(15) no
C24 C26' 1.46(3) no
C24 C25' 1.32(3) no
C24 C26 1.36(3) no
C24 C25 1.60(2) no
C24' C25 1.19(3) no
C24' C26' 1.59(4) no
C24' C25' 1.21(4) no
C25 C26' 1.53(3) no
C26 C26' 1.41(4) no
C2A C3A 1.341(10) no
C4A C7A 1.530(9) no
C4A C6A 1.529(8) no
C4A C5A 1.519(9) no
C8A C9A 1.508(10) no
C10A C13A 1.537(10) no
C10A C12A 1.535(10) no
C10A C11A 1.528(10) no
C14A C16A 1.512(12) no
C14A C15A 1.482(11) no
C17A C19A 1.51(2) no
C17A C19B 1.49(2) no
C17A C18A 1.416(19) no
C5S C6S 1.51(4) no
C7S C8S 1.51(3) no
C1S' C2S' 1.52(3) no
C3S' C4S' 1.52(3) no
